data_7211166
loop_
_publ_author_name
'Guo, Li-Rong'
'Tang, Xiao-Liang'
'Ju, Zheng-Hua'
'Zhang, Kai-Ming'
'Jiang, Hui-E'
'Liu, Wei-Sheng'

_publ_section_title
;
 Lanthanide metal--organic frameworks constructed by asymmetric
 2-nitrobiphenyl-4,4&#x2032;-dicarboxylate ligand: syntheses, structures,
 luminescence and magnetic investigations
;
_journal_issue 44
_journal_name_full CrystEngComm
_journal_page_first 9020
_journal_paper_doi 10.1039/c3ce41370e
_journal_volume 15
_journal_year 2013
_chemical_formula_sum 'C25.5 H23 Gd N3 O11.5'
_chemical_formula_weight 712.72
_chemical_name_systematic
; 
 ? 
;
_space_group_IT_number 2
_symmetry_cell_setting triclinic
_symmetry_space_group_name_Hall '-P 1'
_symmetry_space_group_name_H-M 'P -1'
_atom_sites_solution_hydrogens geom
_atom_sites_solution_primary direct
_atom_sites_solution_secondary difmap
_audit_creation_method SHELXL-97
_cell_angle_alpha 71.998(3)
_cell_angle_beta 80.740(3)
_cell_angle_gamma 81.872(3)
_cell_formula_units_Z 2
_cell_length_a 9.5532(6)
_cell_length_b 11.4479(7)
_cell_length_c 14.3067(8)
_cell_measurement_reflns_used 2499
_cell_measurement_temperature 293(2)
_cell_measurement_theta_max 23.55
_cell_measurement_theta_min 2.48
_cell_volume 1461.63(15)
_computing_cell_refinement 'Bruker SMART'
_computing_data_collection 'Bruker SMART'
_computing_data_reduction 'Bruker SAINT'
_computing_molecular_graphics 'Bruker SHELXTL'
_computing_publication_material 'Bruker SHELXTL'
_computing_structure_refinement 'SHELXL-97 (Sheldrick, 1997)'
_computing_structure_solution 'SHELXS-97 (Sheldrick, 1990)'
_diffrn_ambient_temperature 293(2)
_diffrn_measured_fraction_theta_full 0.983
_diffrn_measured_fraction_theta_max 0.983
_diffrn_measurement_device_type 'CCD area detector'
_diffrn_measurement_method 'phi and omega scans'
_diffrn_radiation_monochromator graphite
_diffrn_radiation_source 'fine-focus sealed tube'
_diffrn_radiation_type MoK\a
_diffrn_radiation_wavelength 0.71073
_diffrn_reflns_av_R_equivalents 0.0204
_diffrn_reflns_av_sigmaI/netI 0.0402
_diffrn_reflns_limit_h_max 11
_diffrn_reflns_limit_h_min -11
_diffrn_reflns_limit_k_max 14
_diffrn_reflns_limit_k_min -14
_diffrn_reflns_limit_l_max 17
_diffrn_reflns_limit_l_min -17
_diffrn_reflns_number 16496
_diffrn_reflns_theta_full 26.00
_diffrn_reflns_theta_max 26.00
_diffrn_reflns_theta_min 1.51
_exptl_absorpt_coefficient_mu 2.332
_exptl_absorpt_correction_T_max 0.5824
_exptl_absorpt_correction_T_min 0.4958
_exptl_absorpt_correction_type multi-scan
_exptl_absorpt_process_details sadabs
_exptl_crystal_colour colorless
_exptl_crystal_density_diffrn 1.619
_exptl_crystal_density_method 'not measured'
_exptl_crystal_description block
_exptl_crystal_F_000 706
_exptl_crystal_size_max 0.35
_exptl_crystal_size_mid 0.30
_exptl_crystal_size_min 0.26
_refine_diff_density_max 0.667
_refine_diff_density_min -0.619
_refine_diff_density_rms 0.174
_refine_ls_extinction_method none
_refine_ls_goodness_of_fit_ref 1.063
_refine_ls_hydrogen_treatment constr
_refine_ls_matrix_type full
_refine_ls_number_parameters 674
_refine_ls_number_reflns 5638
_refine_ls_number_restraints 51
_refine_ls_restrained_S_all 1.022
_refine_ls_R_factor_all 0.0744
_refine_ls_R_factor_gt 0.0619
_refine_ls_shift/su_max 0.000
_refine_ls_shift/su_mean 0.000
_refine_ls_structure_factor_coef Fsqd
_refine_ls_weighting_details 'calc w=1/[\s^2^(Fo^2^)+(0.0788P)^2^+13.7016P] where P=(Fo^2^+2Fc^2^)/3'
_refine_ls_weighting_scheme calc
_refine_ls_wR_factor_gt 0.1527
_refine_ls_wR_factor_ref 0.1649
_reflns_number_gt 4722
_reflns_number_total 5638
_reflns_threshold_expression >2sigma(I)
_cod_data_source_file c3ce41370e.txt
_cod_data_source_block Gd
_cod_depositor_comments
;
The following automatic conversions were performed:

'_symmetry_cell_setting' value 'Triclinic' changed to 'triclinic'
according to /home/saulius/struct/CIF-dictionaries/cif_core.dic
dictionary named 'cif_core.dic' version 2.4.2 from 2011-04-26.

Automatic conversion script
Id: cif_fix_values 1891 2012-01-12 08:04:46Z andrius 
;
_cod_original_sg_symbol_H-M P-1
_cod_original_formula_sum 'C25.50 H23 Gd N3 O11.50'
_cod_database_code 7211166

loop_
_symmetry_equiv_pos_as_xyz
'x, y, z'
'-x, -y, -z'

loop_
_atom_site_label
_atom_site_type_symbol
_atom_site_fract_x
_atom_site_fract_y
_atom_site_fract_z
_atom_site_U_iso_or_equiv
_atom_site_adp_type
_atom_site_occupancy
_atom_site_symmetry_multiplicity
_atom_site_calc_flag
_atom_site_refinement_flags
_atom_site_disorder_assembly
_atom_site_disorder_group
Gd1 Gd 0.7711(8) 0.4840(6) 1.0093(5) 0.0284(7) Uani 0.493(11) 1 d P . 1
O1W O 0.632(3) 0.676(3) 1.006(2) 0.037(4) Uani 0.493(11) 1 d P . 1
O1 O 1.083(3) 0.6478(17) 0.1064(18) 0.035(3) Uani 0.493(11) 1 d PU . 1
O2 O 0.8906(18) 0.5595(15) 0.0847(13) 0.039(3) Uani 0.493(11) 1 d PU . 1
C1 C 0.952(4) 0.603(3) 0.130(3) 0.036(2) Uani 0.493(11) 1 d PU . 1
C2 C 0.8816(13) 0.6213(13) 0.2288(8) 0.0408(18) Uani 0.493(11) 1 d PGU . 1
C3 C 0.9457(14) 0.6873(13) 0.2742(10) 0.043(3) Uani 0.493(11) 1 d PGU . 1
H3A H 1.0236 0.7298 0.2405 0.051 Uiso 0.493(11) 1 calc PR . 1
C4 C 0.8935(16) 0.6898(12) 0.3701(10) 0.047(3) Uani 0.493(11) 1 d PGDU . 1
H4A H 0.9364 0.7340 0.4005 0.056 Uiso 0.493(11) 1 calc PR . 1
C5 C 0.7771(12) 0.6263(10) 0.4206(7) 0.056(3) Uani 0.493(11) 1 d PGDU . 1
C6 C 0.7130(12) 0.5603(13) 0.3752(9) 0.056(3) Uani 0.493(11) 1 d PGDU . 1
H6A H 0.6351 0.5177 0.4089 0.067 Uiso 0.493(11) 1 calc PR . 1
C7 C 0.7652(15) 0.5577(14) 0.2793(9) 0.051(3) Uani 0.493(11) 1 d PGU . 1
H7A H 0.7223 0.5136 0.2489 0.061 Uiso 0.493(11) 1 calc PR . 1
O3 O 0.6070(19) 0.4758(14) 0.8959(17) 0.032(3) Uani 0.393(11) 1 d PDU . 1
O4 O 0.4038(17) 0.5910(14) 0.8534(14) 0.033(3) Uani 0.393(11) 1 d PDU . 1
C14 C 0.5273(18) 0.5428(11) 0.8352(16) 0.031(3) Uani 0.493(11) 1 d PDU . 1
C8 C 0.6991(12) 0.6125(9) 0.5289(7) 0.053(3) Uani 0.493(11) 1 d PGDU . 1
C9 C 0.7873(10) 0.5640(12) 0.6029(9) 0.039(3) Uani 0.493(11) 1 d PGDU . 1
H9A H 0.8841 0.5443 0.5863 0.046 Uiso 0.493(11) 1 calc PR . 1
C10 C 0.7309(13) 0.5448(11) 0.7017(8) 0.029(3) Uani 0.493(11) 1 d PGDU . 1
H10A H 0.7900 0.5123 0.7512 0.035 Uiso 0.493(11) 1 calc PR . 1
C11 C 0.5863(13) 0.5741(9) 0.7264(7) 0.035(3) Uani 0.493(11) 1 d PGDU . 1
C12 C 0.4981(10) 0.6226(13) 0.6524(9) 0.046(3) Uani 0.493(11) 1 d PGU . 1
H12A H 0.4013 0.6422 0.6690 0.055 Uiso 0.493(11) 1 calc PR . 1
C13 C 0.5544(12) 0.6418(11) 0.5536(8) 0.060(3) Uani 0.493(11) 1 d PGDU . 1
O5 O 0.504(3) 0.793(2) 0.4001(17) 0.113(6) Uani 0.493(11) 1 d PDU . 1
O6 O 0.354(2) 0.660(2) 0.4843(17) 0.117(6) Uani 0.493(11) 1 d PDU . 1
N1 N 0.463(2) 0.7018(19) 0.4753(14) 0.080(4) Uani 0.493(11) 1 d PDU . 1
Gd1' Gd 0.7770(7) 0.4614(6) 0.9991(5) 0.0294(8) Uani 0.507(11) 1 d P . 2
O1W' O 0.607(3) 0.661(4) 0.989(3) 0.059(7) Uani 0.507(11) 1 d P . 2
O1' O 1.080(3) 0.6156(16) 0.1051(18) 0.039(4) Uani 0.507(11) 1 d PU . 2
O2' O 0.8705(19) 0.6017(15) 0.0803(13) 0.045(3) Uani 0.507(11) 1 d PU . 2
C1' C 0.953(4) 0.624(3) 0.133(3) 0.036(2) Uani 0.507(11) 1 d PU . 2
C2' C 0.8840(12) 0.6454(12) 0.2316(7) 0.0408(18) Uani 0.507(11) 1 d PGU . 2
C3' C 0.9681(10) 0.6672(14) 0.2941(10) 0.039(3) Uani 0.507(11) 1 d PGU . 2
H3'A H 1.0628 0.6818 0.2719 0.047 Uiso 0.507(11) 1 calc PR . 2
C4' C 0.9106(14) 0.6673(13) 0.3897(9) 0.048(3) Uani 0.507(11) 1 d PGDU . 2
H4'A H 0.9668 0.6819 0.4315 0.058 Uiso 0.507(11) 1 calc PR . 2
C5' C 0.7690(14) 0.6456(8) 0.4228(7) 0.055(3) Uani 0.507(11) 1 d PGDU . 2
C6' C 0.6849(10) 0.6237(12) 0.3604(8) 0.047(3) Uani 0.507(11) 1 d PGDU . 2
H6'A H 0.5902 0.6092 0.3826 0.057 Uiso 0.507(11) 1 calc PR . 2
C7' C 0.7424(12) 0.6236(13) 0.2648(8) 0.042(3) Uani 0.507(11) 1 d PGU . 2
H7'A H 0.6862 0.6090 0.2230 0.050 Uiso 0.507(11) 1 calc PR . 2
N1' N 0.490(4) 0.794(3) 0.485(2) 0.129(7) Uani 0.507(11) 1 d PDU . 2
O5' O 0.564(3) 0.873(3) 0.423(2) 0.134(8) Uani 0.407(11) 1 d PDU . 2
O6' O 0.360(3) 0.785(3) 0.4956(19) 0.138(7) Uani 0.407(11) 1 d PDU . 2
O3' O 0.6080(18) 0.5129(14) 0.8963(16) 0.032(3) Uani 0.407(11) 1 d PDU . 2
O4' O 0.3916(15) 0.5510(13) 0.8491(12) 0.029(3) Uani 0.407(11) 1 d PDU . 2
C14' C 0.526(2) 0.5446(10) 0.8310(19) 0.045(5) Uani 0.507(11) 1 d PDU . 2
C8' C 0.6911(12) 0.6404(11) 0.5208(8) 0.060(3) Uani 0.507(11) 1 d PGDU . 2
C9' C 0.7711(13) 0.5512(14) 0.5867(11) 0.073(4) Uani 0.507(11) 1 d PGDU . 2
H9'A H 0.8551 0.5118 0.5632 0.087 Uiso 0.507(11) 1 calc PR . 2
C10' C 0.7255(19) 0.5210(12) 0.6878(10) 0.066(4) Uani 0.507(11) 1 d PGDU . 2
H10B H 0.7790 0.4613 0.7320 0.079 Uiso 0.507(11) 1 calc PR . 2
C11' C 0.6000(18) 0.5799(9) 0.7230(8) 0.051(4) Uani 0.507(11) 1 d PGDU . 2
C12' C 0.5201(14) 0.6690(11) 0.6570(8) 0.049(3) Uani 0.507(11) 1 d PGU . 2
H12B H 0.4361 0.7085 0.6805 0.059 Uiso 0.507(11) 1 calc PR . 2
C13' C 0.5656(13) 0.6993(11) 0.5559(8) 0.052(3) Uani 0.507(11) 1 d PGDU . 2
N2 N 1.2153(18) 0.1086(15) 1.4753(13) 0.076(3) Uani 0.25 1 d PDU A 1
O9 O 1.182(3) 0.132(3) 1.5565(15) 0.090(6) Uani 0.25 1 d PDU A 1
O10 O 1.3382(17) 0.079(3) 1.436(2) 0.091(5) Uani 0.25 1 d PDU A 1
O7 O 0.9077(18) 0.3511(19) 1.1248(16) 0.044(3) Uani 0.388(10) 1 d PDU A 1
O8 O 1.1409(18) 0.349(2) 1.1260(19) 0.040(3) Uani 0.388(10) 1 d PDU . 1
C15 C 1.027(2) 0.3011(19) 1.1563(19) 0.044(3) Uani 0.388(10) 1 d PDU A 1
C16 C 1.0161(17) 0.2040(12) 1.2577(9) 0.053(2) Uani 0.388(10) 1 d PGDU A 1
C17 C 0.9168(12) 0.1180(12) 1.2843(10) 0.060(3) Uani 0.388(10) 1 d PGDU A 1
H17A H 0.8561 0.1178 1.2396 0.072 Uiso 0.388(10) 1 calc PR A 1
C18 C 0.9082(15) 0.0322(14) 1.3776(11) 0.067(3) Uani 0.388(10) 1 d PGDU A 1
H18A H 0.8395 -0.0272 1.3959 0.080 Uiso 0.388(10) 1 d PR A 1
C19 C 0.9990(18) 0.0324(14) 1.4444(10) 0.070(3) Uani 0.388(10) 1 d PGDU . 1
C20 C 1.0983(14) 0.1185(12) 1.4177(9) 0.066(3) Uani 0.388(10) 1 d PGDU A 1
C21 C 1.1069(16) 0.2043(12) 1.3244(10) 0.057(3) Uani 0.388(10) 1 d PGDU A 1
H21A H 1.1734 0.2618 1.3066 0.068 Uiso 0.388(10) 1 calc PR A 1
O7' O 0.9182(12) 0.3135(11) 1.1120(10) 0.045(3) Uani 0.612(10) 1 d PDU A 2
O8' O 1.1180(12) 0.3810(11) 1.1336(11) 0.036(2) Uani 0.612(10) 1 d PDU . 2
O10' O 1.3823(14) 0.062(3) 1.387(3) 0.101(6) Uani 0.25 1 d PDU A 2
O9' O 1.260(2) -0.096(2) 1.487(2) 0.099(5) Uani 0.25 1 d PDU . 2
N2' N 1.2699(13) 0.0105(15) 1.4267(13) 0.086(4) Uani 0.25 1 d PDU A 2
C15' C 1.0137(14) 0.3214(14) 1.1640(11) 0.043(2) Uani 0.612(10) 1 d PDU A 2
C16' C 1.0160(11) 0.2291(9) 1.2653(6) 0.052(2) Uani 0.612(10) 1 d PGDU A 2
C17' C 0.8861(9) 0.2053(11) 1.3236(8) 0.069(3) Uani 0.612(10) 1 d PGU A 2
H17B H 0.8021 0.2480 1.3008 0.083 Uiso 0.612(10) 1 calc PR A 2
C18' C 0.8819(9) 0.1175(12) 1.4160(8) 0.076(3) Uani 0.612(10) 1 d PGU . 2
H18B H 0.7925 0.1011 1.4562 0.091 Uiso 0.612(10) 1 d PR A 2
C19' C 1.0075(11) 0.0536(10) 1.4501(7) 0.072(3) Uani 0.612(10) 1 d PGDU . 2
C20' C 1.1373(9) 0.0774(9) 1.3917(7) 0.070(3) Uani 0.612(10) 1 d PGDU A 2
C21' C 1.1416(9) 0.1652(9) 1.2993(7) 0.059(3) Uani 0.612(10) 1 d PGDU A 2
H21B H 1.2285 0.1811 1.2603 0.070 Uiso 0.612(10) 1 calc PR A 2
O11' O 0.686(5) 0.262(3) 1.033(3) 0.0877(19) Uani 0.287(12) 1 d PDU B 2
C22' C 0.638(4) 0.170(3) 1.092(3) 0.095(2) Uani 0.287(12) 1 d PDU B 2
H22B H 0.5466 0.1795 1.1252 0.113 Uiso 0.287(12) 1 calc PR B 2
C24' C 0.643(5) -0.047(3) 1.184(3) 0.102(4) Uani 0.287(12) 1 d PDU B 2
H24D H 0.5502 -0.0207 1.2110 0.153 Uiso 0.287(12) 1 calc PR B 2
H24E H 0.7021 -0.0829 1.2361 0.153 Uiso 0.287(12) 1 calc PR B 2
H24F H 0.6359 -0.1078 1.1515 0.153 Uiso 0.287(12) 1 calc PR B 2
C23' C 0.849(4) 0.038(3) 1.064(4) 0.101(4) Uani 0.287(12) 1 d PDU B 2
H23D H 0.8770 0.1133 1.0172 0.152 Uiso 0.287(12) 1 calc PR B 2
H23E H 0.8496 -0.0228 1.0296 0.152 Uiso 0.287(12) 1 calc PR B 2
H23F H 0.9140 0.0078 1.1124 0.152 Uiso 0.287(12) 1 calc PR B 2
N3' N 0.708(3) 0.059(3) 1.112(2) 0.097(3) Uani 0.287(12) 1 d PDU B 2
O11 O 0.680(2) 0.2706(13) 1.0399(14) 0.0877(19) Uani 0.713(12) 1 d PDU B 1
C22 C 0.7447(17) 0.1691(13) 1.0709(11) 0.094(2) Uani 0.713(12) 1 d PDU B 1
H22A H 0.8321 0.1493 1.0372 0.113 Uiso 0.713(12) 1 calc PR B 1
C23 C 0.5598(18) 0.1069(17) 1.2089(13) 0.108(4) Uani 0.713(12) 1 d PDU B 1
H23A H 0.5134 0.1863 1.1775 0.162 Uiso 0.713(12) 1 calc PR B 1
H23B H 0.5763 0.1041 1.2740 0.162 Uiso 0.713(12) 1 calc PR B 1
H23C H 0.5002 0.0439 1.2138 0.162 Uiso 0.713(12) 1 calc PR B 1
C24 C 0.778(2) -0.0340(15) 1.1836(15) 0.110(3) Uani 0.713(12) 1 d PDU B 1
H24A H 0.8664 -0.0323 1.1405 0.165 Uiso 0.713(12) 1 calc PR B 1
H24B H 0.7264 -0.0983 1.1801 0.165 Uiso 0.713(12) 1 calc PR B 1
H24C H 0.7973 -0.0493 1.2504 0.165 Uiso 0.713(12) 1 calc PR B 1
N3 N 0.6914(15) 0.0870(13) 1.1521(10) 0.100(2) Uani 0.713(12) 1 d PDU B 1
N4 N 0.334(3) 0.894(3) 0.156(2) 0.209(10) Uani 0.50 1 d PDU . .
O12 O 0.354(4) 1.083(3) 0.050(2) 0.213(10) Uani 0.50 1 d PDU . .
C27 C 0.394(5) 0.768(3) 0.201(3) 0.207(10) Uani 0.50 1 d PDU . .
H27A H 0.4797 0.7488 0.1604 0.311 Uiso 0.50 1 calc PR . .
H27B H 0.3264 0.7109 0.2063 0.311 Uiso 0.50 1 calc PR . .
H27C H 0.4168 0.7600 0.2658 0.311 Uiso 0.50 1 calc PR . .
C26 C 0.185(4) 0.924(4) 0.193(3) 0.210(10) Uani 0.50 1 d PDU . .
H26A H 0.1551 1.0085 0.1603 0.314 Uiso 0.50 1 calc PR . .
H26B H 0.1776 0.9129 0.2634 0.314 Uiso 0.50 1 calc PR . .
H26C H 0.1259 0.8708 0.1813 0.314 Uiso 0.50 1 calc PR . .
C25 C 0.410(3) 0.977(3) 0.085(2) 0.210(10) Uani 0.50 1 d PDU . .
H25A H 0.5036 0.9549 0.0632 0.252 Uiso 0.50 1 calc PR . .

loop_
_atom_site_aniso_label
_atom_site_aniso_U_11
_atom_site_aniso_U_22
_atom_site_aniso_U_33
_atom_site_aniso_U_23
_atom_site_aniso_U_13
_atom_site_aniso_U_12
Gd1 0.0245(7) 0.0450(18) 0.0107(11) -0.0058(8) 0.0033(7) 0.0021(10)
O1W 0.020(9) 0.042(10) 0.062(11) -0.026(7) -0.015(7) -0.009(7)
O1 0.033(4) 0.036(6) 0.034(4) -0.012(5) 0.003(3) -0.004(4)
O2 0.040(5) 0.041(5) 0.033(4) -0.009(4) -0.005(4) 0.000(4)
C1 0.034(3) 0.041(5) 0.030(3) -0.006(3) 0.000(3) -0.004(4)
C2 0.037(3) 0.051(4) 0.029(3) -0.005(3) 0.001(2) -0.004(3)
C3 0.039(5) 0.052(6) 0.031(5) -0.008(4) -0.001(4) 0.001(5)
C4 0.046(6) 0.058(6) 0.030(5) -0.009(5) -0.001(5) 0.002(5)
C5 0.055(5) 0.072(6) 0.032(4) -0.008(4) 0.002(4) -0.005(5)
C6 0.050(6) 0.067(6) 0.041(5) -0.010(5) 0.008(5) -0.008(5)
C7 0.048(5) 0.061(6) 0.040(5) -0.012(5) 0.007(4) -0.013(5)
O3 0.033(3) 0.040(6) 0.023(2) -0.010(5) -0.004(2) -0.002(4)
O4 0.027(5) 0.038(6) 0.029(5) -0.005(5) 0.003(4) -0.011(5)
C14 0.025(5) 0.043(5) 0.023(4) -0.008(4) 0.003(4) -0.006(4)
C8 0.052(5) 0.073(6) 0.027(4) -0.009(4) -0.001(4) 0.004(5)
C9 0.035(5) 0.067(6) 0.017(4) -0.022(4) 0.003(4) -0.002(5)
C10 0.026(5) 0.054(6) 0.014(4) -0.023(4) 0.000(4) -0.002(4)
C11 0.026(5) 0.050(5) 0.025(4) -0.010(4) 0.005(4) -0.003(4)
C12 0.037(5) 0.063(6) 0.036(4) -0.012(5) -0.003(4) -0.003(5)
C13 0.056(5) 0.075(6) 0.042(4) -0.016(5) 0.000(4) 0.006(5)
O5 0.116(9) 0.115(9) 0.090(8) -0.003(6) -0.017(7) -0.005(7)
O6 0.098(8) 0.141(10) 0.109(9) -0.019(7) -0.032(7) -0.019(7)
N1 0.075(6) 0.099(7) 0.060(6) -0.014(5) -0.015(5) 0.000(5)
Gd1' 0.0223(7) 0.049(2) 0.0105(11) -0.0046(9) 0.0043(7) -0.0002(11)
O1W' 0.040(12) 0.058(13) 0.098(18) -0.032(10) -0.031(10) -0.016(9)
O1' 0.039(5) 0.040(7) 0.035(5) -0.012(5) 0.004(4) -0.003(5)
O2' 0.047(5) 0.048(6) 0.036(5) -0.011(5) -0.004(4) -0.002(5)
C1' 0.034(3) 0.041(5) 0.030(3) -0.006(3) 0.000(3) -0.004(4)
C2' 0.037(3) 0.051(4) 0.029(3) -0.005(3) 0.001(2) -0.004(3)
C3' 0.036(5) 0.049(6) 0.024(5) 0.000(4) -0.003(4) -0.001(5)
C4' 0.048(5) 0.059(6) 0.030(5) -0.007(5) 0.003(4) -0.004(5)
C5' 0.047(5) 0.068(6) 0.039(4) -0.007(4) 0.005(4) -0.001(5)
C6' 0.035(5) 0.058(6) 0.038(5) -0.003(5) 0.007(4) -0.003(5)
C7' 0.031(4) 0.050(6) 0.034(5) -0.001(5) 0.002(4) -0.005(5)
N1' 0.121(9) 0.133(10) 0.121(9) -0.027(7) -0.012(7) -0.004(7)
O5' 0.135(10) 0.127(10) 0.131(10) -0.029(8) -0.014(8) -0.010(8)
O6' 0.121(9) 0.144(10) 0.130(10) -0.020(7) -0.018(7) 0.002(7)
O3' 0.033(3) 0.040(6) 0.023(2) -0.010(5) -0.004(2) -0.002(4)
O4' 0.022(5) 0.042(7) 0.022(5) -0.007(5) 0.002(4) -0.014(5)
C14' 0.041(7) 0.059(7) 0.034(6) -0.010(6) -0.005(5) -0.007(6)
C8' 0.057(5) 0.069(6) 0.041(5) -0.007(4) 0.007(4) -0.004(5)
C9' 0.065(6) 0.085(7) 0.052(6) -0.010(5) 0.007(5) 0.006(5)
C10' 0.061(6) 0.078(7) 0.048(6) -0.013(5) 0.002(5) 0.006(5)
C11' 0.046(6) 0.063(6) 0.038(5) -0.009(5) -0.003(4) -0.006(5)
C12' 0.042(5) 0.060(6) 0.038(5) -0.005(5) 0.000(4) -0.010(5)
C13' 0.049(5) 0.062(6) 0.037(5) -0.005(5) 0.002(4) -0.008(5)
N2 0.073(5) 0.078(5) 0.072(5) -0.010(4) -0.015(4) -0.007(4)
O9 0.092(9) 0.095(9) 0.083(7) -0.022(6) -0.017(6) -0.012(6)
O10 0.084(6) 0.095(8) 0.091(7) -0.023(6) -0.013(5) -0.005(6)
O7 0.036(4) 0.047(6) 0.034(5) 0.000(4) 0.000(4) 0.009(4)
O8 0.035(4) 0.043(6) 0.030(5) -0.001(5) 0.000(4) 0.005(4)
C15 0.036(4) 0.049(4) 0.034(4) 0.000(4) 0.000(3) 0.004(3)
C16 0.045(4) 0.058(4) 0.042(4) 0.002(3) -0.003(3) -0.002(3)
C17 0.053(5) 0.065(5) 0.050(5) 0.004(4) -0.006(4) -0.009(4)
C18 0.060(5) 0.070(5) 0.055(5) 0.008(4) -0.008(4) -0.013(4)
C19 0.063(4) 0.074(5) 0.056(4) 0.008(4) -0.009(4) -0.009(4)
C20 0.063(4) 0.068(4) 0.055(4) 0.001(4) -0.010(4) -0.006(4)
C21 0.054(4) 0.061(5) 0.048(4) -0.003(4) -0.007(4) -0.005(4)
O7' 0.033(4) 0.050(5) 0.035(4) 0.006(4) -0.003(3) 0.004(4)
O8' 0.031(4) 0.042(5) 0.025(4) 0.000(4) -0.001(3) 0.006(3)
O10' 0.088(6) 0.107(8) 0.102(8) -0.022(6) -0.010(6) -0.008(6)
O9' 0.096(7) 0.093(7) 0.098(7) -0.015(5) -0.016(6) 0.000(5)
N2' 0.079(5) 0.087(5) 0.082(5) -0.011(4) -0.016(4) -0.003(4)
C15' 0.033(3) 0.049(4) 0.033(3) 0.000(3) 0.002(3) 0.006(3)
C16' 0.045(3) 0.057(4) 0.040(3) 0.001(3) -0.004(3) -0.004(3)
C17' 0.053(4) 0.077(5) 0.052(4) 0.012(4) 0.000(4) 0.002(4)
C18' 0.060(4) 0.082(5) 0.057(5) 0.016(4) -0.001(4) -0.004(4)
C19' 0.065(4) 0.076(5) 0.055(4) 0.012(4) -0.009(4) -0.008(4)
C20' 0.064(4) 0.074(4) 0.058(4) 0.003(3) -0.010(3) -0.007(4)
C21' 0.049(4) 0.064(4) 0.048(4) 0.003(4) -0.004(4) -0.005(4)
O11' 0.083(2) 0.087(2) 0.091(3) -0.022(2) -0.010(2) -0.012(2)
C22' 0.092(3) 0.093(3) 0.096(3) -0.022(2) -0.010(2) -0.011(2)
C24' 0.102(5) 0.097(4) 0.103(5) -0.024(3) -0.012(4) -0.010(4)
C23' 0.100(5) 0.101(6) 0.101(6) -0.028(4) -0.010(4) -0.007(4)
N3' 0.096(3) 0.094(3) 0.098(3) -0.024(3) -0.011(3) -0.009(3)
O11 0.083(2) 0.087(2) 0.091(3) -0.022(2) -0.010(2) -0.012(2)
C22 0.090(3) 0.092(3) 0.096(3) -0.023(2) -0.011(2) -0.010(2)
C23 0.104(4) 0.105(5) 0.107(5) -0.022(4) -0.005(3) -0.010(4)
C24 0.107(5) 0.103(4) 0.110(5) -0.020(3) -0.013(4) -0.004(3)
N3 0.098(3) 0.095(3) 0.100(3) -0.021(2) -0.011(3) -0.009(2)
N4 0.210(10) 0.208(10) 0.209(10) -0.062(4) -0.026(4) -0.020(3)
O12 0.215(11) 0.209(10) 0.213(11) -0.060(5) -0.027(5) -0.022(4)
C27 0.209(11) 0.208(11) 0.207(11) -0.062(5) -0.026(5) -0.021(4)
C26 0.210(11) 0.209(11) 0.210(11) -0.061(5) -0.026(4) -0.020(4)
C25 0.211(10) 0.209(10) 0.210(10) -0.061(4) -0.026(4) -0.020(4)

loop_
_atom_type_symbol
_atom_type_description
_atom_type_scat_dispersion_real
_atom_type_scat_dispersion_imag
_atom_type_scat_source
C C 0.0033 0.0016 'International Tables Vol C Tables 4.2.6.8 and 6.1.1.4'
H H 0.0000 0.0000 'International Tables Vol C Tables 4.2.6.8 and 6.1.1.4'
Gd Gd -0.1653 3.9035 'International Tables Vol C Tables 4.2.6.8 and 6.1.1.4'
N N 0.0061 0.0033 'International Tables Vol C Tables 4.2.6.8 and 6.1.1.4'
O O 0.0106 0.0060 'International Tables Vol C Tables 4.2.6.8 and 6.1.1.4'

loop_
_geom_angle_atom_site_label_1
_geom_angle_atom_site_label_2
_geom_angle_atom_site_label_3
_geom_angle
_geom_angle_site_symmetry_1
_geom_angle_site_symmetry_3
O2 Gd1 O7 61.4(7) 1_556 .
O2 Gd1 O4 96.4(7) 1_556 2_667
O7 Gd1 O4 77.6(7) . 2_667
O2 Gd1 O1W 78.6(6) 1_556 .
O7 Gd1 O1W 131.9(8) . .
O4 Gd1 O1W 81.8(9) 2_667 .
O2 Gd1 O8 80.4(8) 1_556 2_767
O7 Gd1 O8 124.5(6) . 2_767
O4 Gd1 O8 149.7(7) 2_667 2_767
O1W Gd1 O8 68.0(9) . 2_767
O2 Gd1 O3 159.3(7) 1_556 .
O7 Gd1 O3 139.3(7) . .
O4 Gd1 O3 89.6(7) 2_667 .
O1W Gd1 O3 82.7(7) . .
O8 Gd1 O3 84.4(7) 2_767 .
O2 Gd1 O11 135.3(7) 1_556 .
O7 Gd1 O11 76.0(7) . .
O4 Gd1 O11 59.9(6) 2_667 .
O1W Gd1 O11 127.6(8) . .
O8 Gd1 O11 139.5(8) 2_767 .
O3 Gd1 O11 64.3(6) . .
O2 Gd1 O1 117.1(8) 1_556 2_766
O7 Gd1 O1 82.2(7) . 2_766
O4 Gd1 O1 125.3(7) 2_667 2_766
O1W Gd1 O1 143.2(9) . 2_766
O8 Gd1 O1 81.5(7) 2_767 2_766
O3 Gd1 O1 74.0(7) . 2_766
O11 Gd1 O1 66.0(6) . 2_766
C1 O1 Gd1 103.0(17) . 2_766
C1 O2 Gd1 177(2) . 1_554
O2 C1 O1 131(3) . .
O2 C1 C2 120(3) . .
O1 C1 C2 109(2) . .
C3 C2 C7 120.0 . .
C3 C2 C1 119.8(16) . .
C7 C2 C1 119.5(15) . .
C2 C3 C4 120.0 . .
C2 C3 H3A 120.0 . .
C4 C3 H3A 120.0 . .
C5 C4 C3 120.0 . .
C5 C4 H4A 120.0 . .
C3 C4 H4A 120.0 . .
C4 C5 C6 120.0 . .
C4 C5 C8 130.2(6) . .
C6 C5 C8 109.8(6) . .
C7 C6 C5 120.0 . .
C7 C6 H6A 120.0 . .
C5 C6 H6A 120.0 . .
C6 C7 C2 120.0 . .
C6 C7 H7A 120.0 . .
C2 C7 H7A 120.0 . .
C14 O3 Gd1 142.3(9) . .
C14 O4 Gd1 128.1(12) . 2_667
O3 C14 O4 127.6(16) . .
O3 C14 C11 117.2(16) . .
O4 C14 C11 115.1(16) . .
C9 C8 C13 120.0 . .
C9 C8 C5 114.4(6) . .
C13 C8 C5 125.6(6) . .
C10 C9 C8 120.0 . .
C10 C9 H9A 120.0 . .
C8 C9 H9A 120.0 . .
C9 C10 C11 120.0 . .
C9 C10 H10A 120.0 . .
C11 C10 H10A 120.0 . .
C12 C11 C10 120.0 . .
C12 C11 C14 121.6(10) . .
C10 C11 C14 118.3(10) . .
C11 C12 C13 120.0 . .
C11 C12 H12A 120.0 . .
C13 C12 H12A 120.0 . .
C12 C13 C8 120.0 . .
C12 C13 N1 119.9(9) . .
C8 C13 N1 119.9(10) . .
O6 N1 O5 123(2) . .
O6 N1 C13 116(2) . .
O5 N1 C13 121(2) . .
O1' Gd1' O3' 90.3(9) 2_766 .
O1' Gd1' O8' 68.8(6) 2_766 2_767
O3' Gd1' O8' 79.3(6) . 2_767
O1' Gd1' O7' 81.0(7) 2_766 .
O3' Gd1' O7' 151.9(6) . .
O8' Gd1' O7' 121.1(4) 2_767 .
O1' Gd1' O11' 78.9(13) 2_766 .
O3' Gd1' O11' 79.5(12) . .
O8' Gd1' O11' 140.9(12) 2_767 .
O7' Gd1' O11' 72.6(11) . .
O1' Gd1' O4' 154.2(8) 2_766 2_667
O3' Gd1' O4' 95.2(6) . 2_667
O8' Gd1' O4' 137.0(6) 2_767 2_667
O7' Gd1' O4' 82.4(5) . 2_667
O11' Gd1' O4' 77.4(12) . 2_667
O1' Gd1' O2' 119.5(8) 2_766 1_556
O3' Gd1' O2' 127.5(7) . 1_556
O8' Gd1' O2' 74.2(6) 2_767 1_556
O7' Gd1' O2' 79.3(5) . 1_556
O11' Gd1' O2' 143.5(12) . 1_556
O4' Gd1' O2' 76.2(6) 2_667 1_556
O1' Gd1' O1W' 136.0(11) 2_766 .
O3' Gd1' O1W' 60.3(7) . .
O8' Gd1' O1W' 73.7(9) 2_767 .
O7' Gd1' O1W' 139.9(8) . .
O11' Gd1' O1W' 121.4(12) . .
O4' Gd1' O1W' 66.9(10) 2_667 .
O2' Gd1' O1W' 69.0(6) 1_556 .
C1' O1' Gd1' 138(2) . 2_766
C1' O2' Gd1' 153.1(17) . 1_554
O1' C1' O2' 117(3) . .
O1' C1' C2' 126(3) . .
O2' C1' C2' 116(3) . .
C3' C2' C7' 120.0 . .
C3' C2' C1' 119.7(16) . .
C7' C2' C1' 119.5(16) . .
C4' C3' C2' 120.0 . .
C4' C3' H3'A 120.0 . .
C2' C3' H3'A 120.0 . .
C3' C4' C5' 120.0 . .
C3' C4' H4'A 120.0 . .
C5' C4' H4'A 120.0 . .
C6' C5' C4' 120.0 . .
C6' C5' C8' 112.3(7) . .
C4' C5' C8' 127.7(7) . .
C5' C6' C7' 120.0 . .
C5' C6' H6'A 120.0 . .
C7' C6' H6'A 120.0 . .
C6' C7' C2' 120.0 . .
C6' C7' H7'A 120.0 . .
C2' C7' H7'A 120.0 . .
O6' N1' O5' 130(3) . .
O6' N1' C13' 114(3) . .
O5' N1' C13' 116(3) . .
N1' O6' O9' 117(3) . 1_464
C14' O3' Gd1' 173.2(16) . .
C14' O4' Gd1' 133.6(13) . 2_667
O3' C14' O4' 124.0(18) . .
O3' C14' C11' 115.2(17) . .
O4' C14' C11' 120.8(17) . .
C9' C8' C13' 120.0 . .
C9' C8' C5' 104.7(6) . .
C13' C8' C5' 135.3(6) . .
C8' C9' C10' 120.0 . .
C8' C9' H9'A 120.0 . .
C10' C9' H9'A 120.0 . .
C11' C10' C9' 120.0 . .
C11' C10' H10B 120.0 . .
C9' C10' H10B 120.0 . .
C12' C11' C10' 120.0 . .
C12' C11' C14' 113.7(11) . .
C10' C11' C14' 125.8(10) . .
C11' C12' C13' 120.0 . .
C11' C12' H12B 120.0 . .
C13' C12' H12B 120.0 . .
C12' C13' C8' 120.0 . .
C12' C13' N1' 121.9(12) . .
C8' C13' N1' 118.0(12) . .
O9 N2 O10 128.0(9) . .
O9 N2 C20 116.3(9) . .
O10 N2 C20 115.7(8) . .
C15 O7 Gd1 153.1(16) . .
C15 O8 Gd1 137.0(15) . 2_767
O8 C15 O7 123.7(16) . .
O8 C15 C16 117.4(17) . .
O7 C15 C16 115.5(17) . .
C17 C16 C21 120.0 . .
C17 C16 C15 121.5(10) . .
C21 C16 C15 118.5(10) . .
C18 C17 C16 120.0 . .
C18 C17 H17A 120.0 . .
C16 C17 H17A 120.0 . .
C19 C18 C17 120.0 . .
C19 C18 H18A 120.1 . .
C17 C18 H18A 119.9 . .
C18 C19 C20 120.0 . .
C18 C19 C19 132.8(15) . 2_758
C20 C19 C19 106.4(14) . 2_758
C19 C20 C21 120.0 . .
C19 C20 N2 122.6(4) . .
C21 C20 N2 116.2(5) . .
C20 C21 C16 120.0 . .
C20 C21 H21A 120.0 . .
C16 C21 H21A 120.0 . .
C15' O7' Gd1' 133.8(10) . .
C15' O8' Gd1' 144.7(10) . 2_767
N2' O9' O6' 130(2) . 1_646
N2' O9' C18' 118.6(18) . 2_758
O6' O9' C18' 111.2(16) 1_646 2_758
O10' N2' O9' 127.7(9) . .
O10' N2' C20' 116.0(8) . .
O9' N2' C20' 116.1(8) . .
O8' C15' O7' 126.5(12) . .
O8' C15' C16' 115.5(11) . .
O7' C15' C16' 116.7(11) . .
C17' C16' C21' 120.0 . .
C17' C16' C15' 117.7(7) . .
C21' C16' C15' 122.2(7) . .
C18' C17' C16' 120.0 . .
C18' C17' H17B 120.0 . .
C16' C17' H17B 120.0 . .
C17' C18' C19' 120.0 . .
C17' C18' O9' 127.7(7) . 2_758
C19' C18' O9' 110.7(8) . 2_758
C17' C18' H18B 120.0 . .
C19' C18' H18B 120.0 . .
O9' C18' H18B 15.1 2_758 .
C20' C19' C18' 120.0 . .
C20' C19' C19' 122.8(12) . 2_758
C18' C19' C19' 116.9(12) . 2_758
C19' C20' C21' 120.0 . .
C19' C20' N2' 120.5(5) . .
C21' C20' N2' 119.5(5) . .
C20' C21' C16' 120.0 . .
C20' C21' H21B 120.0 . .
C16' C21' H21B 120.0 . .
C22' O11' Gd1' 150(2) . .
O11' C22' N3' 124(2) . .
O11' C22' H22B 118.2 . .
N3' C22' H22B 118.2 . .
N3' C24' H24D 109.5 . .
N3' C24' H24E 109.5 . .
H24D C24' H24E 109.5 . .
N3' C24' H24F 109.5 . .
H24D C24' H24F 109.5 . .
H24E C24' H24F 109.5 . .
N3' C23' H23D 109.5 . .
N3' C23' H23E 109.5 . .
H23D C23' H23E 109.5 . .
N3' C23' H23F 109.5 . .
H23D C23' H23F 109.5 . .
H23E C23' H23F 109.5 . .
C22' N3' C23' 121.3(17) . .
C22' N3' C24' 121.0(17) . .
C23' N3' C24' 117.7(14) . .
C22 O11 Gd1 127.0(10) . .
O11 C22 N3 120.6(15) . .
O11 C22 H22A 119.7 . .
N3 C22 H22A 119.7 . .
N3 C23 H23A 109.5 . .
N3 C23 H23B 109.5 . .
H23A C23 H23B 109.5 . .
N3 C23 H23C 109.5 . .
H23A C23 H23C 109.5 . .
H23B C23 H23C 109.5 . .
N3 C24 H24A 109.5 . .
N3 C24 H24B 109.5 . .
H24A C24 H24B 109.5 . .
N3 C24 H24C 109.5 . .
H24A C24 H24C 109.5 . .
H24B C24 H24C 109.5 . .
C22 N3 C23 124.6(13) . .
C22 N3 C24 116.5(12) . .
C23 N3 C24 118.9(12) . .
C25 N4 C26 122.4(9) . .
C25 N4 C27 122.3(9) . .
C26 N4 C27 115.3(8) . .
N4 C27 H27A 109.5 . .
N4 C27 H27B 109.5 . .
H27A C27 H27B 109.5 . .
N4 C27 H27C 109.5 . .
H27A C27 H27C 109.5 . .
H27B C27 H27C 109.5 . .
N4 C26 H26A 109.5 . .
N4 C26 H26B 109.5 . .
H26A C26 H26B 109.5 . .
N4 C26 H26C 109.5 . .
H26A C26 H26C 109.5 . .
H26B C26 H26C 109.5 . .
O12 C25 N4 119.8(10) . .
O12 C25 H25A 120.1 . .
N4 C25 H25A 120.1 . .

loop_
_geom_bond_atom_site_label_1
_geom_bond_atom_site_label_2
_geom_bond_distance
_geom_bond_site_symmetry_2
Gd1 O2 2.11(2) 1_556
Gd1 O7 2.31(2) .
Gd1 O4 2.386(19) 2_667
Gd1 O1W 2.40(3) .
Gd1 O8 2.40(2) 2_767
Gd1 O3 2.46(2) .
Gd1 O11 2.596(17) .
Gd1 O1 2.68(2) 2_766
O1 C1 1.37(5) .
O1 Gd1 2.68(2) 2_766
O2 C1 1.18(4) .
O2 Gd1 2.11(2) 1_554
C1 C2 1.54(3) .
C2 C3 1.3900 .
C2 C7 1.3900 .
C3 C4 1.3900 .
C3 H3A 0.9300 .
C4 C5 1.3900 .
C4 H4A 0.9300 .
C5 C6 1.3900 .
C5 C8 1.578(14) .
C6 C7 1.3900 .
C6 H6A 0.9300 .
C7 H7A 0.9300 .
O3 C14 1.248(14) .
O4 C14 1.253(14) .
O4 Gd1 2.386(19) 2_667
C14 C11 1.52(2) .
C8 C9 1.3900 .
C8 C13 1.3900 .
C9 C10 1.3900 .
C9 H9A 0.9300 .
C10 C11 1.3900 .
C10 H10A 0.9300 .
C11 C12 1.3900 .
C12 C13 1.3900 .
C12 H12A 0.9300 .
C13 N1 1.47(2) .
O5 N1 1.30(3) .
O6 N1 1.18(3) .
Gd1' O1' 2.16(2) 2_766
Gd1' O3' 2.253(18) .
Gd1' O8' 2.377(15) 2_767
Gd1' O7' 2.380(13) .
Gd1' O11' 2.43(4) .
Gd1' O4' 2.465(17) 2_667
Gd1' O2' 2.57(2) 1_556
Gd1' O1W' 2.59(4) .
O1' C1' 1.21(5) .
O1' Gd1' 2.16(2) 2_766
O2' C1' 1.28(4) .
O2' Gd1' 2.57(2) 1_554
C1' C2' 1.54(3) .
C2' C3' 1.3900 .
C2' C7' 1.3900 .
C3' C4' 1.3900 .
C3' H3'A 0.9300 .
C4' C5' 1.3900 .
C4' H4'A 0.9300 .
C5' C6' 1.3900 .
C5' C8' 1.465(14) .
C6' C7' 1.3900 .
C6' H6'A 0.9300 .
C7' H7'A 0.9300 .
N1' O6' 1.24(4) .
N1' O5' 1.26(4) .
N1' C13' 1.44(3) .
O6' O9' 1.53(3) 1_464
O3' C14' 1.253(15) .
O4' C14' 1.263(15) .
O4' Gd1' 2.465(17) 2_667
C14' C11' 1.55(3) .
C8' C9' 1.3900 .
C8' C13' 1.3900 .
C9' C10' 1.3900 .
C9' H9'A 0.9300 .
C10' C11' 1.3900 .
C10' H10B 0.9300 .
C11' C12' 1.3900 .
C12' C13' 1.3900 .
C12' H12B 0.9300 .
N2 O9 1.254(8) .
N2 O10 1.266(8) .
N2 C20 1.463(6) .
O7 C15 1.286(10) .
O8 C15 1.240(10) .
O8 Gd1 2.40(2) 2_767
C15 C16 1.53(2) .
C16 C17 1.3900 .
C16 C21 1.3900 .
C17 C18 1.3900 .
C17 H17A 0.9300 .
C18 C19 1.3900 .
C18 H18A 0.9605 .
C19 C20 1.3900 .
C19 C19 1.54(2) 2_758
C20 C21 1.3900 .
C21 H21A 0.9300 .
O7' C15' 1.295(9) .
O8' C15' 1.231(9) .
O8' Gd1' 2.377(15) 2_767
O10' N2' 1.265(8) .
O9' N2' 1.269(8) .
O9' O6' 1.53(3) 1_646
O9' C18' 1.76(4) 2_758
N2' C20' 1.461(6) .
C15' C16' 1.508(16) .
C16' C17' 1.3900 .
C16' C21' 1.3900 .
C17' C18' 1.3900 .
C17' H17B 0.9300 .
C18' C19' 1.3900 .
C18' O9' 1.76(3) 2_758
C18' H18B 0.9561 .
C19' C20' 1.3900 .
C19' C19' 1.570(15) 2_758
C20' C21' 1.3900 .
C21' H21B 0.9300 .
O11' C22' 1.227(10) .
C22' N3' 1.323(10) .
C22' H22B 0.9300 .
C24' N3' 1.464(17) .
C24' H24D 0.9600 .
C24' H24E 0.9600 .
C24' H24F 0.9600 .
C23' N3' 1.437(16) .
C23' H23D 0.9600 .
C23' H23E 0.9600 .
C23' H23F 0.9600 .
O11 C22 1.223(10) .
C22 N3 1.327(9) .
C22 H22A 0.9300 .
C23 N3 1.414(14) .
C23 H23A 0.9600 .
C23 H23B 0.9600 .
C23 H23C 0.9600 .
C24 N3 1.489(14) .
C24 H24A 0.9600 .
C24 H24B 0.9600 .
C24 H24C 0.9600 .
N4 C25 1.344(9) .
N4 C26 1.467(9) .
N4 C27 1.470(9) .
O12 C25 1.237(10) .
C27 H27A 0.9600 .
C27 H27B 0.9600 .
C27 H27C 0.9600 .
C26 H26A 0.9600 .
C26 H26B 0.9600 .
C26 H26C 0.9600 .
C25 H25A 0.9300 .

loop_
_geom_torsion_atom_site_label_1
_geom_torsion_atom_site_label_2
_geom_torsion_atom_site_label_3
_geom_torsion_atom_site_label_4
_geom_torsion
_geom_torsion_site_symmetry_1
_geom_torsion_site_symmetry_4
Gd1 O2 C1 O1 -164(38) 1_554 .
Gd1 O2 C1 C2 13(43) 1_554 .
Gd1 O1 C1 O2 -29(4) 2_766 .
Gd1 O1 C1 C2 154.0(16) 2_766 .
O2 C1 C2 C3 -171(2) . .
O1 C1 C2 C3 6(3) . .
O2 C1 C2 C7 18(3) . .
O1 C1 C2 C7 -164.8(16) . .
C7 C2 C3 C4 0.0 . .
C1 C2 C3 C4 -170.9(17) . .
C2 C3 C4 C5 0.0 . .
C3 C4 C5 C6 0.0 . .
C3 C4 C5 C8 179.0(3) . .
C4 C5 C6 C7 0.0 . .
C8 C5 C6 C7 -179.2(2) . .
C5 C6 C7 C2 0.0 . .
C3 C2 C7 C6 0.0 . .
C1 C2 C7 C6 170.9(17) . .
O2 Gd1 O3 C14 -1(4) 1_556 .
O7 Gd1 O3 C14 176(2) . .
O4 Gd1 O3 C14 106(2) 2_667 .
O1W Gd1 O3 C14 24(2) . .
O8 Gd1 O3 C14 -44(2) 2_767 .
O11 Gd1 O3 C14 163(3) . .
O1 Gd1 O3 C14 -127(2) 2_766 .
Gd1 O3 C14 O4 -80(2) . .
Gd1 O3 C14 C11 98(2) . .
Gd1 O4 C14 O3 -29.7(9) 2_667 .
Gd1 O4 C14 C11 152.4(10) 2_667 .
C4 C5 C8 C9 -56.8(7) . .
C6 C5 C8 C9 122.3(7) . .
C4 C5 C8 C13 124.6(7) . .
C6 C5 C8 C13 -56.2(7) . .
C13 C8 C9 C10 0.0 . .
C5 C8 C9 C10 -178.7(2) . .
C8 C9 C10 C11 0.0 . .
C9 C10 C11 C12 0.0 . .
C9 C10 C11 C14 175.5(5) . .
O3 C14 C11 C12 164.8(9) . .
O4 C14 C11 C12 -17.1(9) . .
O3 C14 C11 C10 -10.6(9) . .
O4 C14 C11 C10 167.4(9) . .
C10 C11 C12 C13 0.0 . .
C14 C11 C12 C13 -175.3(5) . .
C11 C12 C13 C8 0.0 . .
C11 C12 C13 N1 -175.3(12) . .
C9 C8 C13 C12 0.0 . .
C5 C8 C13 C12 178.5(3) . .
C9 C8 C13 N1 175.3(12) . .
C5 C8 C13 N1 -6.2(12) . .
C12 C13 N1 O6 -51.0(12) . .
C8 C13 N1 O6 133.7(12) . .
C12 C13 N1 O5 130.7(12) . .
C8 C13 N1 O5 -44.5(13) . .
Gd1' O1' C1' O2' -15(5) 2_766 .
Gd1' O1' C1' C2' 158.1(17) 2_766 .
Gd1' O2' C1' O1' 61(5) 1_554 .
Gd1' O2' C1' C2' -113(4) 1_554 .
O1' C1' C2' C3' 6(3) . .
O2' C1' C2' C3' 178.4(16) . .
O1' C1' C2' C7' -164(2) . .
O2' C1' C2' C7' 8(3) . .
C7' C2' C3' C4' 0.0 . .
C1' C2' C3' C4' -169.9(15) . .
C2' C3' C4' C5' 0.0 . .
C3' C4' C5' C6' 0.0 . .
C3' C4' C5' C8' 179.1(3) . .
C4' C5' C6' C7' 0.0 . .
C8' C5' C6' C7' -179.2(3) . .
C5' C6' C7' C2' 0.0 . .
C3' C2' C7' C6' 0.0 . .
C1' C2' C7' C6' 170.0(15) . .
O5' N1' O6' O9' -43(2) . 1_464
C13' N1' O6' O9' 137(2) . 1_464
O1' Gd1' O3' C14' -38(8) 2_766 .
O8' Gd1' O3' C14' 30(8) 2_767 .
O7' Gd1' O3' C14' -109(8) . .
O11' Gd1' O3' C14' -117(8) . .
O4' Gd1' O3' C14' 167(8) 2_667 .
O2' Gd1' O3' C14' 91(8) 1_556 .
O1W' Gd1' O3' C14' 108(8) . .
Gd1' O3' C14' O4' -174(8) . .
Gd1' O3' C14' C11' 4(8) . .
Gd1' O4' C14' O3' 9.8(9) 2_667 .
Gd1' O4' C14' C11' -168.7(9) 2_667 .
C6' C5' C8' C9' 123.3(7) . .
C4' C5' C8' C9' -55.8(7) . .
C6' C5' C8' C13' -55.3(7) . .
C4' C5' C8' C13' 125.5(8) . .
C13' C8' C9' C10' 0.0 . .
C5' C8' C9' C10' -178.9(2) . .
C8' C9' C10' C11' 0.0 . .
C9' C10' C11' C12' 0.0 . .
C9' C10' C11' C14' 171.5(10) . .
O3' C14' C11' C12' -149.0(9) . .
O4' C14' C11' C12' 29.7(10) . .
O3' C14' C11' C10' 39.0(10) . .
O4' C14' C11' C10' -142.3(9) . .
C10' C11' C12' C13' 0.0 . .
C14' C11' C12' C13' -172.5(7) . .
C11' C12' C13' C8' 0.0 . .
C11' C12' C13' N1' -177.4(16) . .
C9' C8' C13' C12' 0.0 . .
C5' C8' C13' C12' 178.5(3) . .
C9' C8' C13' N1' 177.5(15) . .
C5' C8' C13' N1' -4.0(15) . .
O6' N1' C13' C12' -49.7(13) . .
O5' N1' C13' C12' 130.3(13) . .
O6' N1' C13' C8' 132.8(13) . .
O5' N1' C13' C8' -47.2(14) . .
O2 Gd1 O7 C15 -69(4) 1_556 .
O4 Gd1 O7 C15 -173(4) 2_667 .
O1W Gd1 O7 C15 -106(4) . .
O8 Gd1 O7 C15 -16(5) 2_767 .
O3 Gd1 O7 C15 112(4) . .
O11 Gd1 O7 C15 125(4) . .
O1 Gd1 O7 C15 58(4) 2_766 .
Gd1 O8 C15 O7 -13(4) 2_767 .
Gd1 O8 C15 C16 -171.4(16) 2_767 .
Gd1 O7 C15 O8 22(6) . .
Gd1 O7 C15 C16 -179(3) . .
O8 C15 C16 C17 -159(2) . .
O7 C15 C16 C17 41(2) . .
O8 C15 C16 C21 22(2) . .
O7 C15 C16 C21 -137.8(18) . .
C21 C16 C17 C18 0.0 . .
C15 C16 C17 C18 -179.0(11) . .
C16 C17 C18 C19 0.0 . .
C17 C18 C19 C20 0.0 . .
C17 C18 C19 C19 168(3) . 2_758
C18 C19 C20 C21 0.0 . .
C19 C19 C20 C21 -171(2) 2_758 .
C18 C19 C20 N2 -167.2(10) . .
C19 C19 C20 N2 22(2) 2_758 .
O9 N2 C20 C19 -73.0(16) . .
O10 N2 C20 C19 107.9(16) . .
O9 N2 C20 C21 119.4(13) . .
O10 N2 C20 C21 -59.8(14) . .
C19 C20 C21 C16 0.0 . .
N2 C20 C21 C16 168.0(9) . .
C17 C16 C21 C20 0.0 . .
C15 C16 C21 C20 179.0(11) . .
O1' Gd1' O7' C15' 108.7(16) 2_766 .
O3' Gd1' O7' C15' -177.9(16) . .
O8' Gd1' O7' C15' 50.2(17) 2_767 .
O11' Gd1' O7' C15' -170.2(19) . .
O4' Gd1' O7' C15' -91.2(15) 2_667 .
O2' Gd1' O7' C15' -13.8(15) 1_556 .
O1W' Gd1' O7' C15' -52(2) . .
O6' O9' N2' O10' -33(4) 1_646 .
C18' O9' N2' O10' 142(3) 2_758 .
O6' O9' N2' C20' 141(3) 1_646 .
C18' O9' N2' C20' -44(3) 2_758 .
Gd1' O8' C15' O7' 15(3) 2_767 .
Gd1' O8' C15' C16' -178.5(11) 2_767 .
Gd1' O7' C15' O8' -50(2) . .
Gd1' O7' C15' C16' 143.9(10) . .
O8' C15' C16' C17' 148.6(12) . .
O7' C15' C16' C17' -43.7(15) . .
O8' C15' C16' C21' -33.9(14) . .
O7' C15' C16' C21' 133.8(13) . .
C21' C16' C17' C18' 0.0 . .
C15' C16' C17' C18' 177.5(9) . .
C16' C17' C18' C19' 0.0 . .
C16' C17' C18' O9' 164.3(18) . 2_758
C17' C18' C19' C20' 0.0 . .
O9' C18' C19' C20' -166.8(15) 2_758 .
C17' C18' C19' C19' -173.7(19) . 2_758
O9' C18' C19' C19' 19.5(15) 2_758 2_758
C18' C19' C20' C21' 0.0 . .
C19' C19' C20' C21' 173(2) 2_758 .
C18' C19' C20' N2' -179.8(3) . .
C19' C19' C20' N2' -6(2) 2_758 .
O10' N2' C20' C19' -158(2) . .
O9' N2' C20' C19' 27(2) . .
O10' N2' C20' C21' 22(2) . .
O9' N2' C20' C21' -153(2) . .
C19' C20' C21' C16' 0.0 . .
N2' C20' C21' C16' 179.8(3) . .
C17' C16' C21' C20' 0.0 . .
C15' C16' C21' C20' -177.4(10) . .
O1' Gd1' O11' C22' 140(5) 2_766 .
O3' Gd1' O11' C22' -127(5) . .
O8' Gd1' O11' C22' 175(4) 2_767 .
O7' Gd1' O11' C22' 56(4) . .
O4' Gd1' O11' C22' -29(4) 2_667 .
O2' Gd1' O11' C22' 15(6) 1_556 .
O1W' Gd1' O11' C22' -82(5) . .
Gd1' O11' C22' N3' -111(5) . .
O11' C22' N3' C23' 0.0(4) . .
O11' C22' N3' C24' 180.0(3) . .
O2 Gd1 O11 C22 -41.0(19) 1_556 .
O7 Gd1 O11 C22 -23.6(15) . .
O4 Gd1 O11 C22 -107.2(15) 2_667 .
O1W Gd1 O11 C22 -156.2(15) . .
O8 Gd1 O11 C22 103.8(16) 2_767 .
O3 Gd1 O11 C22 147.2(17) . .
O1 Gd1 O11 C22 64.1(15) 2_766 .
Gd1 O11 C22 N3 122.8(14) . .
O11 C22 N3 C23 0.2(4) . .
O11 C22 N3 C24 179.8(3) . .
C26 N4 C25 O12 0.0(3) . .
C27 N4 C25 O12 180.0(3) . .
